data_7203766
loop_
_publ_author_name
'Halder, Gregory J.'
'Neville, Suzanne M.'
'Kepert, Cameron J.'

_publ_section_title
;
 A highly distorted (10,3)-a coordination framework constructed from
 alternating T-shaped and trigonal nodes
;
_journal_issue 42
_journal_name_full CrystEngComm
_journal_page_first 266
_journal_paper_doi 10.1039/b503352g
_journal_volume 7
_journal_year 2005
_chemical_formula_moiety '2(C27 H20 Fe N8 O S2), 4(C7 H8 O), (O H2)'
_chemical_formula_sum 'C82 H74 Fe2 N16 O7 S4'
_chemical_formula_weight 1635.56
_space_group_IT_number 14
_symmetry_cell_setting monoclinic
_symmetry_Int_Tables_number 14
_symmetry_space_group_name_Hall '-P 2ybc'
_symmetry_space_group_name_H-M 'P 1 21/c 1'
_atom_sites_solution_hydrogens geom
_atom_sites_solution_primary direct
_atom_sites_solution_secondary difmap
_audit_creation_method SHELXL-97
_cell_angle_alpha 90.00
_cell_angle_beta 90.019(5)
_cell_angle_gamma 90.00
_cell_formula_units_Z 4
_cell_length_a 15.772(5)
_cell_length_b 26.984(8)
_cell_length_c 19.254(6)
_cell_measurement_reflns_used 969
_cell_measurement_temperature 150(2)
_cell_measurement_theta_max 23.305
_cell_measurement_theta_min 2.246
_cell_volume 8194(4)
_computing_cell_refinement 'SMART (BrukerAXS, 1997)'
_computing_data_collection 'SMART (BrukerAXS, 1997)'
_computing_data_reduction 'SAINT+ (BrukerAXS, 1997)'
_computing_molecular_graphics 'XPMA/ZORTEP, WebLab Viewer 3.7'
_computing_publication_material XCIF
_computing_structure_refinement 'SHELXL-97 (Sheldrick, 1997)'
_computing_structure_solution 'SHELXS-97 (Sheldrick, 1990)'
_diffrn_ambient_temperature 150(2)
_diffrn_measured_fraction_theta_full 0.983
_diffrn_measured_fraction_theta_max 0.983
_diffrn_measurement_device_type 'Bruker SMART 1000 CCD'
_diffrn_measurement_method \w
_diffrn_radiation_monochromator graphite
_diffrn_radiation_probe x-ray
_diffrn_radiation_type MoK\a
_diffrn_radiation_wavelength 0.71073
_diffrn_reflns_av_R_equivalents 0.0377
_diffrn_reflns_av_sigmaI/netI 0.0602
_diffrn_reflns_limit_h_max 20
_diffrn_reflns_limit_h_min -20
_diffrn_reflns_limit_k_max 35
_diffrn_reflns_limit_k_min -35
_diffrn_reflns_limit_l_max 25
_diffrn_reflns_limit_l_min -25
_diffrn_reflns_number 76302
_diffrn_reflns_theta_full 28.06
_diffrn_reflns_theta_max 28.06
_diffrn_reflns_theta_min 1.29
_diffrn_source 'fine-focus sealed tube'
_diffrn_standards_decay_% 0.00
_diffrn_standards_number 232
_exptl_absorpt_coefficient_mu 0.519
_exptl_absorpt_correction_T_max 0.930
_exptl_absorpt_correction_T_min 0.804
_exptl_absorpt_correction_type empirical
_exptl_absorpt_process_details 'SADABS, Bruker 1995'
_exptl_crystal_colour 'dark purple'
_exptl_crystal_density_diffrn 1.326
_exptl_crystal_density_method 'not measured'
_exptl_crystal_description block-shaped
_exptl_crystal_F_000 3400
_exptl_crystal_size_max 0.27
_exptl_crystal_size_mid 0.20
_exptl_crystal_size_min 0.14
_refine_diff_density_max 1.625
_refine_diff_density_min -0.610
_refine_diff_density_rms 0.083
_refine_ls_extinction_method none
_refine_ls_goodness_of_fit_ref 1.037
_refine_ls_hydrogen_treatment mixed
_refine_ls_matrix_type full
_refine_ls_number_parameters 1011
_refine_ls_number_reflns 19563
_refine_ls_number_restraints 3
_refine_ls_restrained_S_all 1.037
_refine_ls_R_factor_all 0.1089
_refine_ls_R_factor_gt 0.0577
_refine_ls_shift/su_max 0.000
_refine_ls_shift/su_mean 0.000
_refine_ls_structure_factor_coef Fsqd
_refine_ls_weighting_details 'calc w=1/[\s^2^(Fo^2^)+(0.0547P)^2^+15.2867P] where P=(Fo^2^+2Fc^2^)/3'
_refine_ls_weighting_scheme calc
_refine_ls_wR_factor_gt 0.1278
_refine_ls_wR_factor_ref 0.1608
_reflns_number_gt 12641
_reflns_number_total 19563
_reflns_threshold_expression >2sigma(I)
_cod_data_source_file b503352g.txt
_cod_data_source_block Fe-tpt-BzOH
_cod_original_sg_symbol_H-M 'P 21/c'
_cod_database_code 7203766

loop_
_symmetry_equiv_pos_as_xyz
'x, y, z'
'-x, y+1/2, -z+1/2'
'-x, -y, -z'
'x, -y-1/2, z-1/2'

loop_
_atom_site_label
_atom_site_type_symbol
_atom_site_fract_x
_atom_site_fract_y
_atom_site_fract_z
_atom_site_U_iso_or_equiv
_atom_site_adp_type
_atom_site_occupancy
_atom_site_symmetry_multiplicity
_atom_site_calc_flag
_atom_site_refinement_flags
_atom_site_disorder_assembly
_atom_site_disorder_group
Fe1 Fe 0.04134(3) 0.617997(16) 0.78746(2) 0.02078(11) Uani 1 1 d . . .
Fe2 Fe -0.46552(3) 0.866680(16) 1.20634(2) 0.02008(10) Uani 1 1 d . . .
S43 S -0.68069(6) 0.93774(4) 1.05448(5) 0.0431(2) Uani 1 1 d . . .
S44 S -0.23516(6) 0.77922(4) 1.31668(6) 0.0469(3) Uani 1 1 d . . .
S41 S 0.28149(6) 0.71602(4) 0.71409(7) 0.0483(3) Uani 1 1 d . . .
S42 S -0.15471(8) 0.56265(4) 0.96182(6) 0.0567(3) Uani 1 1 d . . .
C41 C 0.2002(2) 0.67970(12) 0.72695(17) 0.0268(7) Uani 1 1 d . . .
C42 C -0.0975(2) 0.57499(12) 0.89327(19) 0.0310(8) Uani 1 1 d . . .
C43 C -0.6057(2) 0.91670(12) 1.10440(17) 0.0263(7) Uani 1 1 d . . .
C44 C -0.3183(2) 0.80842(12) 1.28870(17) 0.0253(7) Uani 1 1 d . . .
N41 N 0.14234(17) 0.65427(10) 0.73583(14) 0.0280(6) Uani 1 1 d . . .
N42 N -0.05626(17) 0.58447(10) 0.84533(15) 0.0285(6) Uani 1 1 d . . .
N43 N -0.55215(18) 0.90183(10) 1.14048(15) 0.0293(6) Uani 1 1 d . . .
N44 N -0.37712(17) 0.82938(10) 1.26850(14) 0.0266(6) Uani 1 1 d . . .
N1 N -0.37017(16) 0.87181(9) 1.12338(13) 0.0226(5) Uani 1 1 d . . .
N2 N -0.00077(16) 0.69180(9) 0.82342(13) 0.0226(5) Uani 1 1 d . . .
N3 N -0.07940(17) 1.04540(9) 0.75591(14) 0.0248(6) Uani 1 1 d . . .
N4 N -0.15602(16) 0.82949(9) 0.94041(13) 0.0232(5) Uani 1 1 d . . .
N5 N -0.18424(17) 0.91449(9) 0.91961(14) 0.0251(6) Uani 1 1 d . . .
N6 N -0.08741(17) 0.87087(9) 0.84771(14) 0.0250(6) Uani 1 1 d . . .
C1 C -0.3259(2) 0.83113(11) 1.10661(17) 0.0262(7) Uani 1 1 d . . .
H1 H -0.3340 0.8019 1.1333 0.031 Uiso 1 1 calc R . .
C2 C -0.2691(2) 0.82997(12) 1.05226(17) 0.0265(7) Uani 1 1 d . . .
H2 H -0.2393 0.8003 1.0416 0.032 Uiso 1 1 calc R . .
C3 C -0.25585(19) 0.87242(11) 1.01343(16) 0.0222(6) Uani 1 1 d . . .
C4 C -0.3013(2) 0.91487(11) 1.03105(16) 0.0244(7) Uani 1 1 d . . .
H4 H -0.2935 0.9447 1.0057 0.029 Uiso 1 1 calc R . .
C5 C -0.3576(2) 0.91301(11) 1.08569(16) 0.0231(6) Uani 1 1 d . . .
H5 H -0.3888 0.9420 1.0971 0.028 Uiso 1 1 calc R . .
C6 C -0.0317(2) 0.69882(11) 0.88739(16) 0.0241(7) Uani 1 1 d . . .
H6 H -0.0318 0.6715 0.9186 0.029 Uiso 1 1 calc R . .
C7 C -0.0634(2) 0.74366(11) 0.91063(16) 0.0236(6) Uani 1 1 d . . .
H7 H -0.0841 0.7471 0.9567 0.028 Uiso 1 1 calc R . .
C8 C -0.06417(18) 0.78336(11) 0.86507(16) 0.0215(6) Uani 1 1 d . . .
C9 C -0.0306(2) 0.77695(11) 0.79874(16) 0.0249(7) Uani 1 1 d . . .
H9 H -0.0289 0.8038 0.7669 0.030 Uiso 1 1 calc R . .
C10 C 0.0001(2) 0.73092(12) 0.78011(17) 0.0249(7) Uani 1 1 d . . .
H10 H 0.0228 0.7267 0.7348 0.030 Uiso 1 1 calc R . .
C11 C -0.0278(2) 1.00625(12) 0.75085(19) 0.0324(8) Uani 1 1 d . . .
H11 H 0.0210 1.0090 0.7222 0.039 Uiso 1 1 calc R . .
C12 C -0.0417(2) 0.96190(12) 0.78504(18) 0.0313(8) Uani 1 1 d . . .
H12 H -0.0040 0.9348 0.7792 0.038 Uiso 1 1 calc R . .
C13 C -0.1119(2) 0.95796(11) 0.82808(17) 0.0252(7) Uani 1 1 d . . .
C14 C -0.1655(2) 0.99832(12) 0.83429(19) 0.0324(8) Uani 1 1 d . . .
H14 H -0.2138 0.9968 0.8637 0.039 Uiso 1 1 calc R . .
C15 C -0.1475(2) 1.04069(12) 0.79712(19) 0.0322(8) Uani 1 1 d . . .
H15 H -0.1853 1.0680 0.8009 0.039 Uiso 1 1 calc R . .
C16 C -0.1950(2) 0.87226(11) 0.95467(16) 0.0229(6) Uani 1 1 d . . .
C17 C -0.10440(19) 0.83072(11) 0.88581(15) 0.0216(6) Uani 1 1 d . . .
C18 C -0.1288(2) 0.91180(11) 0.86741(16) 0.0244(7) Uani 1 1 d . . .
N7 N 0.12562(17) 0.61303(9) 0.87847(14) 0.0247(6) Uani 1 1 d . . .
N8 N 0.49731(16) 0.79127(9) 1.17078(13) 0.0226(5) Uani 1 1 d . . .
N9 N 0.43039(16) 0.43654(9) 1.24034(13) 0.0224(5) Uani 1 1 d . . .
N10 N 0.33930(17) 0.65257(9) 1.06052(13) 0.0246(6) Uani 1 1 d . . .
N11 N 0.40683(17) 0.61224(9) 1.15442(14) 0.0252(6) Uani 1 1 d . . .
N12 N 0.31641(17) 0.56697(9) 1.07889(13) 0.0252(6) Uani 1 1 d . . .
C19 C 0.1684(2) 0.65363(11) 0.89778(17) 0.0258(7) Uani 1 1 d . . .
H19 H 0.1583 0.6838 0.8736 0.031 Uiso 1 1 calc R . .
C20 C 0.2263(2) 0.65347(11) 0.95118(16) 0.0251(7) Uani 1 1 d . . .
H20 H 0.2555 0.6830 0.9635 0.030 Uiso 1 1 calc R . .
C21 C 0.2417(2) 0.60960(11) 0.98695(16) 0.0235(6) Uani 1 1 d . . .
C22 C 0.1972(2) 0.56755(12) 0.96736(17) 0.0276(7) Uani 1 1 d . . .
H22 H 0.2060 0.5369 0.9905 0.033 Uiso 1 1 calc R . .
C23 C 0.1399(2) 0.57120(12) 0.91361(17) 0.0285(7) Uani 1 1 d . . .
H23 H 0.1089 0.5424 0.9008 0.034 Uiso 1 1 calc R . .
C24 C 0.4672(2) 0.78302(11) 1.10715(16) 0.0271(7) Uani 1 1 d . . .
H24 H 0.4688 0.8093 1.0743 0.032 Uiso 1 1 calc R . .
C25 C 0.4338(2) 0.73801(12) 1.08676(17) 0.0288(7) Uani 1 1 d . . .
H25 H 0.4132 0.7336 1.0408 0.035 Uiso 1 1 calc R . .
C26 C 0.4305(2) 0.69950(11) 1.13413(16) 0.0237(6) Uani 1 1 d . . .
C27 C 0.4636(2) 0.70740(12) 1.20023(17) 0.0272(7) Uani 1 1 d . . .
H27 H 0.4643 0.6815 1.2336 0.033 Uiso 1 1 calc R . .
C28 C 0.4953(2) 0.75356(12) 1.21615(17) 0.0262(7) Uani 1 1 d . . .
H28 H 0.5169 0.7590 1.2616 0.031 Uiso 1 1 calc R . .
C29 C 0.4594(2) 0.48040(12) 1.26201(17) 0.0301(7) Uani 1 1 d . . .
H29 H 0.4950 0.4812 1.3018 0.036 Uiso 1 1 calc R . .
C30 C 0.4403(2) 0.52473(12) 1.22968(18) 0.0323(8) Uani 1 1 d . . .
H30 H 0.4621 0.5551 1.2472 0.039 Uiso 1 1 calc R . .
C31 C 0.3888(2) 0.52432(11) 1.17111(16) 0.0239(6) Uani 1 1 d . . .
C32 C 0.3575(2) 0.47915(11) 1.14898(17) 0.0262(7) Uani 1 1 d . . .
H32 H 0.3211 0.4774 1.1097 0.031 Uiso 1 1 calc R . .
C33 C 0.3795(2) 0.43671(12) 1.18420(17) 0.0277(7) Uani 1 1 d . . .
H33 H 0.3576 0.4060 1.1681 0.033 Uiso 1 1 calc R . .
C34 C 0.3022(2) 0.60946(11) 1.04544(16) 0.0230(6) Uani 1 1 d . . .
C35 C 0.3904(2) 0.65189(11) 1.11547(16) 0.0237(6) Uani 1 1 d . . .
C36 C 0.3691(2) 0.57044(11) 1.13314(16) 0.0232(6) Uani 1 1 d . . .
O50 O -0.03006(15) 0.62852(9) 0.69559(13) 0.0335(6) Uani 1 1 d D . .
H50 H -0.007(2) 0.6346(16) 0.6573(12) 0.050(13) Uiso 1 1 d D . .
C50 C -0.1188(2) 0.62115(16) 0.6851(2) 0.0429(10) Uani 1 1 d . . .
H50A H -0.1399 0.6460 0.6515 0.051 Uiso 1 1 calc . . .
H50B H -0.1488 0.6265 0.7297 0.051 Uiso 1 1 calc . . .
C51 C -0.1391(2) 0.57020(15) 0.65854(19) 0.0369(8) Uani 1 1 d . . .
C52 C -0.1977(3) 0.54058(19) 0.6920(2) 0.0558(12) Uani 1 1 d . . .
H52 H -0.2231 0.5519 0.7339 0.067 Uiso 1 1 calc R . .
C53 C -0.2198(3) 0.4951(2) 0.6657(3) 0.0738(17) Uani 1 1 d . . .
H53 H -0.2614 0.4756 0.6887 0.089 Uiso 1 1 calc R . .
C54 C -0.1822(4) 0.47765(19) 0.6065(4) 0.0743(17) Uani 1 1 d . . .
H54 H -0.1969 0.4459 0.5889 0.089 Uiso 1 1 calc R . .
C55 C -0.1237(3) 0.50599(18) 0.5727(3) 0.0624(13) Uani 1 1 d . . .
H55 H -0.0977 0.4940 0.5315 0.075 Uiso 1 1 calc R . .
C56 C -0.1023(3) 0.55239(15) 0.5984(2) 0.0452(10) Uani 1 1 d . . .
H56 H -0.0618 0.5721 0.5744 0.054 Uiso 1 1 calc R . .
O60 O -0.57373(15) 0.85425(9) 1.27730(12) 0.0314(5) Uani 1 1 d D . .
H60 H -0.613(2) 0.8385(15) 1.258(2) 0.059(14) Uiso 1 1 d D . .
C60 C -0.6073(3) 0.88617(16) 1.3292(2) 0.0465(10) Uani 1 1 d . . .
H60A H -0.6654 0.8754 1.3417 0.056 Uiso 1 1 calc R . .
H60B H -0.6106 0.9204 1.3110 0.056 Uiso 1 1 calc R . .
C61 C -0.5516(3) 0.88500(18) 1.3927(2) 0.0488(11) Uani 1 1 d . . .
C62 C -0.5049(3) 0.8442(2) 1.4094(2) 0.0596(13) Uani 1 1 d . . .
H62 H -0.5095 0.8153 1.3816 0.071 Uiso 1 1 calc R . .
C63 C -0.4518(4) 0.8441(3) 1.4650(3) 0.0852(19) Uani 1 1 d . . .
H63 H -0.4197 0.8153 1.4760 0.102 Uiso 1 1 calc R . .
C64 C -0.4450(4) 0.8858(4) 1.5052(3) 0.099(3) Uani 1 1 d . . .
H64 H -0.4071 0.8857 1.5436 0.119 Uiso 1 1 calc R . .
C65 C -0.4912(5) 0.9275(3) 1.4916(3) 0.091(2) Uani 1 1 d . . .
H65 H -0.4863 0.9558 1.5207 0.109 Uiso 1 1 calc R . .
C66 C -0.5462(3) 0.9281(2) 1.4339(3) 0.0699(15) Uani 1 1 d . . .
H66 H -0.5787 0.9567 1.4231 0.084 Uiso 1 1 calc R . .
O70 O 0.03517(19) 0.65637(11) 0.57357(15) 0.0521(7) Uani 1 1 d . . .
H70 H 0.0342 0.6871 0.5803 0.078 Uiso 1 1 calc . . .
C70 C 0.1211(3) 0.6409(2) 0.5586(2) 0.0713(15) Uani 1 1 d . . .
H70A H 0.1227 0.6043 0.5553 0.086 Uiso 1 1 calc R . .
H70B H 0.1582 0.6508 0.5977 0.086 Uiso 1 1 calc R . .
C71 C 0.1550(3) 0.66237(16) 0.4931(2) 0.0463(10) Uani 1 1 d . C .
C72 C 0.2287(4) 0.6910(2) 0.4939(3) 0.0806(17) Uani 1 1 d . . .
H72 H 0.2493 0.6973 0.5394 0.097 Uiso 1 1 calc R A 1
C76 C 0.1171(3) 0.6539(2) 0.4317(2) 0.0707(16) Uani 1 1 d . . .
H76 H 0.0689 0.6332 0.4255 0.085 Uiso 1 1 calc R B 1
C73A C 0.2739(7) 0.7102(4) 0.4468(6) 0.058(2) Uiso 0.506(6) 1 d P C 1
H73A H 0.3281 0.7245 0.4551 0.069 Uiso 0.506(6) 1 calc PR C 1
C74A C 0.2366(7) 0.7084(4) 0.3828(7) 0.0540(18) Uiso 0.506(6) 1 d P C 1
H74A H 0.2623 0.7255 0.3452 0.065 Uiso 0.506(6) 1 calc PR C 1
C75A C 0.1634(7) 0.6828(4) 0.3715(5) 0.0475(16) Uiso 0.506(6) 1 d P C 1
H75A H 0.1397 0.6823 0.3262 0.057 Uiso 0.506(6) 1 calc PR C 1
C73B C 0.2469(7) 0.7100(4) 0.4173(7) 0.058(2) Uiso 0.494(6) 1 d P C 2
H73B H 0.2898 0.7341 0.4097 0.069 Uiso 0.494(6) 1 calc PR C 2
C74B C 0.2019(8) 0.6923(4) 0.3627(6) 0.0540(18) Uiso 0.494(6) 1 d P C 2
H74B H 0.2175 0.7028 0.3173 0.065 Uiso 0.494(6) 1 calc PR C 2
C75B C 0.1349(6) 0.6601(4) 0.3693(5) 0.0475(16) Uiso 0.494(6) 1 d P C 2
H75B H 0.1063 0.6447 0.3316 0.057 Uiso 0.494(6) 1 calc PR C 2
O80 O 0.4236(2) 0.53534(11) 0.40861(16) 0.0546(8) Uani 1 1 d . . .
H80 H 0.3898 0.5419 0.4410 0.092 Uiso 1 1 calc . . .
C80 C 0.5066(3) 0.54936(16) 0.4282(2) 0.0529(11) Uani 1 1 d . . .
H80A H 0.5474 0.5262 0.4064 0.063 Uiso 1 1 calc R . .
H80B H 0.5122 0.5459 0.4791 0.063 Uiso 1 1 calc R . .
C81 C 0.5298(3) 0.60124(15) 0.4081(2) 0.0440(10) Uani 1 1 d . . .
C82 C 0.6030(3) 0.6112(2) 0.3716(2) 0.0595(12) Uani 1 1 d . . .
H82 H 0.6371 0.5844 0.3560 0.071 Uiso 1 1 calc R . .
C83 C 0.6281(3) 0.6594(2) 0.3573(3) 0.0656(14) Uani 1 1 d . . .
H83 H 0.6787 0.6653 0.3318 0.079 Uiso 1 1 calc R . .
C84 C 0.5804(4) 0.6984(2) 0.3795(2) 0.0658(14) Uani 1 1 d . . .
H84 H 0.5985 0.7314 0.3712 0.079 Uiso 1 1 calc R . .
C85 C 0.5058(4) 0.68931(19) 0.4141(3) 0.0791(17) Uani 1 1 d . . .
H85 H 0.4709 0.7161 0.4282 0.095 Uiso 1 1 calc R . .
C86 C 0.4817(4) 0.64102(17) 0.4284(3) 0.0700(15) Uani 1 1 d . . .
H86 H 0.4304 0.6353 0.4530 0.084 Uiso 1 1 calc R . .
O90 O 0.0219(2) 0.75460(11) 0.60501(16) 0.0532(8) Uani 1 1 d . . .
H90 H -0.0277 0.7653 0.5996 0.080 Uiso 1 1 calc . . .
C90 C 0.0806(4) 0.78680(19) 0.5703(3) 0.0790(18) Uani 1 1 d . . .
H90A H 0.0604 0.7927 0.5223 0.095 Uiso 1 1 calc R . .
H90B H 0.1364 0.7702 0.5674 0.095 Uiso 1 1 calc R . .
C91 C 0.0910(3) 0.83556(17) 0.6063(2) 0.0527(11) Uani 1 1 d . . .
C92 C 0.1475(3) 0.83901(19) 0.6608(2) 0.0612(13) Uani 1 1 d . . .
H92 H 0.1745 0.8099 0.6776 0.073 Uiso 1 1 calc R . .
C93 C 0.1652(3) 0.8838(2) 0.6912(3) 0.0619(13) Uani 1 1 d . . .
H93 H 0.2036 0.8853 0.7291 0.074 Uiso 1 1 calc R . .
C94 C 0.1278(3) 0.9260(2) 0.6673(3) 0.0623(13) Uani 1 1 d . . .
H94 H 0.1416 0.9570 0.6879 0.075 Uiso 1 1 calc R . .
C95 C 0.0714(3) 0.92419(19) 0.6146(3) 0.0629(14) Uani 1 1 d . . .
H95 H 0.0451 0.9537 0.5984 0.076 Uiso 1 1 calc R . .
C96 C 0.0521(3) 0.8788(2) 0.5841(2) 0.0613(13) Uani 1 1 d . . .
H96 H 0.0117 0.8775 0.5476 0.074 Uiso 1 1 calc R . .
O100 O -0.1394(3) 0.71112(17) 1.0887(2) 0.0931(13) Uani 1 1 d . . .
H100 H -0.1647 0.7021 1.0524 0.140 Uiso 1 1 calc . . .
C100 C -0.1950(5) 0.7083(2) 1.1452(3) 0.0913(19) Uani 1 1 d . . .
H10A H -0.2426 0.7315 1.1374 0.110 Uiso 1 1 calc R . .
H10B H -0.1647 0.7192 1.1876 0.110 Uiso 1 1 calc R . .
C101 C -0.2315(3) 0.6553(2) 1.1577(3) 0.0689(14) Uani 1 1 d . . .
C102 C -0.1863(5) 0.6139(2) 1.1500(3) 0.087(2) Uani 1 1 d . . .
H102 H -0.1288 0.6183 1.1367 0.105 Uiso 1 1 calc R . .
C103 C -0.2114(5) 0.5665(2) 1.1587(3) 0.095(2) Uani 1 1 d . . .
H103 H -0.1736 0.5395 1.1526 0.114 Uiso 1 1 calc R . .
C104 C -0.3023(7) 0.5589(4) 1.1785(4) 0.136(4) Uani 1 1 d . . .
H104 H -0.3257 0.5271 1.1875 0.164 Uiso 1 1 calc R . .
C105 C -0.3509(5) 0.6034(4) 1.1828(4) 0.102(2) Uani 1 1 d . . .
H105 H -0.4096 0.6017 1.1939 0.123 Uiso 1 1 calc R . .
C106 C -0.3131(4) 0.6492(4) 1.1708(4) 0.117(3) Uani 1 1 d . . .
H106 H -0.3480 0.6778 1.1722 0.141 Uiso 1 1 calc R . .
O1 O -0.2304(2) 0.67683(15) 0.97974(19) 0.0651(9) Uani 1 1 d D . .
H1A H -0.234(4) 0.690(2) 0.938(2) 0.11(2) Uiso 1 1 d D . .
H1B H -0.219(4) 0.6448(15) 0.976(3) 0.09(2) Uiso 1 1 d D . .

loop_
_atom_site_aniso_label
_atom_site_aniso_U_11
_atom_site_aniso_U_22
_atom_site_aniso_U_33
_atom_site_aniso_U_23
_atom_site_aniso_U_13
_atom_site_aniso_U_12
Fe1 0.0216(2) 0.0167(2) 0.0240(2) -0.00261(17) 0.00083(17) -0.00012(17)
Fe2 0.0216(2) 0.0185(2) 0.0202(2) -0.00142(17) 0.00050(17) 0.00012(17)
S43 0.0327(5) 0.0565(6) 0.0400(5) 0.0004(5) -0.0067(4) 0.0156(4)
S44 0.0343(5) 0.0510(6) 0.0556(6) 0.0071(5) -0.0094(5) 0.0122(4)
S41 0.0248(5) 0.0368(5) 0.0833(8) 0.0157(5) 0.0051(5) -0.0046(4)
S42 0.0728(8) 0.0456(6) 0.0517(7) 0.0014(5) 0.0308(6) -0.0129(6)
C41 0.0268(17) 0.0218(16) 0.0317(18) 0.0006(13) 0.0032(13) 0.0053(13)
C42 0.0328(18) 0.0209(16) 0.039(2) -0.0051(14) 0.0014(16) -0.0031(14)
C43 0.0298(17) 0.0216(16) 0.0273(17) -0.0034(13) 0.0030(14) -0.0006(13)
C44 0.0258(16) 0.0234(16) 0.0265(16) -0.0011(13) 0.0001(13) -0.0023(13)
N41 0.0278(14) 0.0229(14) 0.0332(15) -0.0027(12) 0.0041(12) -0.0010(12)
N42 0.0272(14) 0.0235(14) 0.0348(16) -0.0062(12) 0.0059(12) -0.0018(11)
N43 0.0298(15) 0.0271(14) 0.0310(15) -0.0017(12) -0.0026(12) 0.0015(12)
N44 0.0318(15) 0.0228(14) 0.0252(14) -0.0011(11) -0.0021(12) 0.0026(12)
N1 0.0246(13) 0.0207(13) 0.0226(13) 0.0005(10) 0.0040(10) -0.0003(10)
N2 0.0227(13) 0.0211(13) 0.0241(13) -0.0004(10) 0.0000(10) 0.0019(10)
N3 0.0294(14) 0.0174(13) 0.0276(14) 0.0033(11) 0.0061(11) 0.0025(11)
N4 0.0277(14) 0.0169(12) 0.0251(13) -0.0002(10) 0.0050(11) 0.0008(10)
N5 0.0319(15) 0.0169(13) 0.0266(14) 0.0033(11) 0.0080(11) 0.0029(11)
N6 0.0296(14) 0.0165(13) 0.0290(14) 0.0026(11) 0.0091(11) 0.0016(11)
C1 0.0326(17) 0.0179(15) 0.0280(17) 0.0032(13) 0.0062(14) 0.0023(13)
C2 0.0312(17) 0.0192(15) 0.0292(17) 0.0010(13) 0.0073(14) 0.0026(13)
C3 0.0255(15) 0.0191(15) 0.0220(15) -0.0009(12) 0.0015(12) 0.0005(12)
C4 0.0295(17) 0.0174(15) 0.0265(16) 0.0027(12) 0.0028(13) -0.0002(12)
C5 0.0268(16) 0.0186(15) 0.0239(16) -0.0014(12) 0.0024(13) 0.0023(12)
C6 0.0280(16) 0.0194(15) 0.0247(16) 0.0042(12) 0.0031(13) 0.0023(12)
C7 0.0274(16) 0.0214(15) 0.0221(15) 0.0012(12) 0.0022(13) 0.0019(13)
C8 0.0199(14) 0.0158(14) 0.0288(16) 0.0010(12) 0.0013(12) 0.0004(11)
C9 0.0285(16) 0.0207(15) 0.0256(16) 0.0049(13) 0.0034(13) 0.0021(13)
C10 0.0258(16) 0.0246(16) 0.0245(16) -0.0002(13) 0.0026(13) 0.0025(13)
C11 0.0333(18) 0.0223(17) 0.042(2) 0.0051(14) 0.0125(16) 0.0031(14)
C12 0.0332(18) 0.0195(16) 0.041(2) 0.0061(14) 0.0135(15) 0.0063(14)
C13 0.0305(17) 0.0173(15) 0.0279(17) 0.0033(12) 0.0077(13) 0.0015(13)
C14 0.0368(19) 0.0225(17) 0.038(2) 0.0048(14) 0.0166(16) 0.0042(14)
C15 0.0309(18) 0.0223(16) 0.044(2) 0.0057(15) 0.0110(15) 0.0044(14)
C16 0.0267(16) 0.0187(15) 0.0234(15) 0.0017(12) 0.0028(12) 0.0011(12)
C17 0.0242(15) 0.0194(15) 0.0211(15) -0.0007(12) 0.0039(12) -0.0016(12)
C18 0.0267(16) 0.0198(15) 0.0265(16) 0.0021(12) 0.0063(13) 0.0013(12)
N7 0.0262(14) 0.0200(13) 0.0280(14) -0.0006(11) -0.0036(11) -0.0001(11)
N8 0.0246(13) 0.0190(13) 0.0243(13) 0.0015(10) -0.0016(11) -0.0026(10)
N9 0.0252(13) 0.0206(13) 0.0214(13) 0.0026(10) 0.0004(11) -0.0010(10)
N10 0.0301(14) 0.0188(13) 0.0249(14) 0.0007(11) -0.0022(11) -0.0012(11)
N11 0.0313(15) 0.0197(13) 0.0245(14) 0.0015(11) -0.0036(11) -0.0007(11)
N12 0.0307(14) 0.0203(13) 0.0246(14) 0.0019(11) -0.0011(11) 0.0006(11)
C19 0.0287(17) 0.0177(15) 0.0309(17) 0.0010(13) -0.0048(13) 0.0002(13)
C20 0.0285(16) 0.0178(15) 0.0290(17) 0.0003(13) -0.0015(13) -0.0032(13)
C21 0.0264(16) 0.0196(15) 0.0244(16) 0.0016(12) 0.0022(13) 0.0002(12)
C22 0.0336(18) 0.0175(15) 0.0316(18) 0.0024(13) -0.0035(14) 0.0002(13)
C23 0.0331(18) 0.0179(15) 0.0346(18) 0.0016(13) -0.0044(14) -0.0039(13)
C24 0.0397(19) 0.0181(15) 0.0234(16) 0.0027(12) -0.0019(14) -0.0042(13)
C25 0.0403(19) 0.0238(16) 0.0221(16) 0.0014(13) -0.0042(14) -0.0031(14)
C26 0.0271(16) 0.0168(14) 0.0272(16) -0.0017(12) -0.0012(13) 0.0001(12)
C27 0.0331(18) 0.0213(16) 0.0273(17) 0.0048(13) -0.0034(14) -0.0009(13)
C28 0.0288(17) 0.0252(16) 0.0246(16) 0.0006(13) -0.0031(13) -0.0023(13)
C29 0.0378(19) 0.0254(17) 0.0271(17) 0.0037(14) -0.0085(14) -0.0033(14)
C30 0.044(2) 0.0201(16) 0.0322(18) 0.0011(14) -0.0117(16) -0.0037(15)
C31 0.0280(16) 0.0205(15) 0.0232(16) 0.0004(12) 0.0027(13) 0.0013(13)
C32 0.0296(17) 0.0222(16) 0.0267(17) 0.0010(13) -0.0054(13) 0.0001(13)
C33 0.0342(18) 0.0204(16) 0.0284(17) -0.0012(13) -0.0037(14) -0.0002(13)
C34 0.0260(16) 0.0186(15) 0.0243(16) -0.0002(12) -0.0004(13) 0.0009(12)
C35 0.0300(16) 0.0180(15) 0.0232(16) 0.0015(12) 0.0011(13) 0.0005(13)
C36 0.0266(16) 0.0197(15) 0.0232(16) 0.0007(12) -0.0006(13) 0.0011(12)
O50 0.0319(13) 0.0425(15) 0.0262(13) -0.0053(11) -0.0051(11) 0.0021(11)
C50 0.0310(19) 0.056(3) 0.042(2) -0.0129(19) -0.0078(16) 0.0084(18)
C51 0.0263(18) 0.050(2) 0.0341(19) -0.0012(17) -0.0083(15) 0.0019(16)
C52 0.036(2) 0.078(3) 0.053(3) 0.012(2) -0.008(2) -0.002(2)
C53 0.049(3) 0.071(4) 0.102(5) 0.034(3) -0.022(3) -0.014(3)
C54 0.066(3) 0.040(3) 0.117(5) 0.005(3) -0.036(3) -0.008(2)
C55 0.070(3) 0.052(3) 0.065(3) -0.018(2) -0.014(3) 0.007(2)
C56 0.045(2) 0.043(2) 0.047(2) -0.0085(19) -0.0027(19) -0.0026(18)
O60 0.0287(13) 0.0365(14) 0.0290(13) -0.0059(11) 0.0063(10) -0.0044(11)
C60 0.044(2) 0.050(2) 0.046(2) -0.0063(19) 0.0142(19) 0.0006(19)
C61 0.042(2) 0.077(3) 0.0273(19) -0.009(2) 0.0146(17) -0.020(2)
C62 0.057(3) 0.083(4) 0.039(2) 0.010(2) 0.012(2) 0.002(3)
C63 0.063(3) 0.146(6) 0.047(3) 0.017(4) 0.008(3) -0.008(4)
C64 0.074(4) 0.178(8) 0.046(3) -0.007(4) 0.001(3) -0.050(5)
C65 0.098(5) 0.127(6) 0.048(3) -0.034(4) 0.026(3) -0.064(4)
C66 0.069(3) 0.088(4) 0.053(3) -0.009(3) 0.026(3) -0.027(3)
O70 0.0580(19) 0.0485(17) 0.0498(17) 0.0084(14) 0.0084(14) 0.0031(14)
C70 0.066(3) 0.102(4) 0.045(3) 0.017(3) 0.009(2) 0.028(3)
C71 0.054(3) 0.051(2) 0.034(2) 0.0004(18) 0.0026(18) 0.016(2)
C72 0.081(4) 0.071(4) 0.090(4) -0.034(3) 0.011(3) -0.001(3)
C76 0.057(3) 0.110(4) 0.046(3) -0.015(3) -0.010(2) 0.038(3)
O80 0.0614(19) 0.0495(18) 0.0530(18) -0.0139(14) 0.0008(15) -0.0146(15)
C80 0.059(3) 0.043(2) 0.057(3) -0.003(2) -0.006(2) -0.005(2)
C81 0.055(3) 0.045(2) 0.032(2) -0.0033(17) -0.0047(18) -0.010(2)
C82 0.046(3) 0.078(4) 0.055(3) 0.009(2) -0.006(2) 0.000(2)
C83 0.050(3) 0.088(4) 0.060(3) 0.028(3) -0.012(2) -0.020(3)
C84 0.090(4) 0.062(3) 0.045(3) 0.018(2) -0.008(3) -0.029(3)
C85 0.117(5) 0.045(3) 0.076(4) 0.000(3) 0.035(3) -0.013(3)
C86 0.105(4) 0.044(3) 0.062(3) 0.000(2) 0.036(3) -0.009(3)
O90 0.0603(19) 0.0453(17) 0.0542(18) 0.0078(14) 0.0063(15) -0.0025(14)
C90 0.119(5) 0.061(3) 0.057(3) -0.006(3) 0.027(3) -0.032(3)
C91 0.078(3) 0.046(3) 0.034(2) 0.0027(19) 0.014(2) -0.010(2)
C92 0.080(3) 0.056(3) 0.048(3) 0.010(2) 0.020(2) 0.015(3)
C93 0.046(3) 0.088(4) 0.052(3) -0.006(3) 0.009(2) -0.007(3)
C94 0.058(3) 0.060(3) 0.069(3) -0.015(3) 0.031(3) -0.005(2)
C95 0.065(3) 0.051(3) 0.073(3) 0.006(2) 0.029(3) 0.017(2)
C96 0.055(3) 0.082(4) 0.047(3) 0.006(2) 0.008(2) -0.007(3)
O100 0.090(3) 0.109(3) 0.080(3) 0.005(2) -0.006(2) -0.024(3)
C100 0.112(5) 0.080(4) 0.082(4) -0.006(3) 0.015(4) 0.015(4)
C101 0.068(3) 0.092(4) 0.046(3) 0.003(3) -0.004(2) 0.014(3)
C102 0.118(5) 0.057(3) 0.087(4) 0.017(3) 0.035(4) 0.028(3)
C103 0.125(6) 0.074(4) 0.086(5) 0.021(3) -0.012(4) 0.012(4)
C104 0.202(11) 0.147(8) 0.059(4) 0.028(5) -0.037(6) -0.058(8)
C105 0.072(4) 0.145(7) 0.089(5) 0.032(5) 0.010(4) -0.023(5)
C106 0.044(3) 0.220(10) 0.088(5) 0.019(5) 0.003(3) -0.018(5)
O1 0.077(2) 0.067(3) 0.051(2) 0.0041(19) 0.0095(18) -0.008(2)

loop_
_atom_type_symbol
_atom_type_description
_atom_type_scat_dispersion_real
_atom_type_scat_dispersion_imag
_atom_type_scat_source
C C 0.0033 0.0016 'International Tables Vol C Tables 4.2.6.8 and 6.1.1.4'
H H 0.0000 0.0000 'International Tables Vol C Tables 4.2.6.8 and 6.1.1.4'
N N 0.0061 0.0033 'International Tables Vol C Tables 4.2.6.8 and 6.1.1.4'
O O 0.0106 0.0060 'International Tables Vol C Tables 4.2.6.8 and 6.1.1.4'
S S 0.1246 0.1234 'International Tables Vol C Tables 4.2.6.8 and 6.1.1.4'
Fe Fe 0.3463 0.8444 'International Tables Vol C Tables 4.2.6.8 and 6.1.1.4'

loop_
_geom_angle_atom_site_label_1
_geom_angle_atom_site_label_2
_geom_angle_atom_site_label_3
_geom_angle
_geom_angle_site_symmetry_1
_geom_angle_site_symmetry_3
_geom_angle_publ_flag
N42 Fe1 O50 96.38(11) . . ?
N42 Fe1 N41 175.91(11) . . ?
O50 Fe1 N41 86.90(11) . . ?
N42 Fe1 N7 89.65(11) . . ?
O50 Fe1 N7 173.70(10) . . ?
N41 Fe1 N7 87.00(11) . . ?
N42 Fe1 N2 90.09(10) . . ?
O50 Fe1 N2 88.91(10) . . ?
N41 Fe1 N2 87.52(10) . . ?
N7 Fe1 N2 89.25(9) . . ?
N42 Fe1 N3 91.02(10) . 2_546 ?
O50 Fe1 N3 87.01(10) . 2_546 ?
N41 Fe1 N3 91.60(10) . 2_546 ?
N7 Fe1 N3 94.74(10) . 2_546 ?
N2 Fe1 N3 175.87(10) . 2_546 ?
N43 Fe2 N44 177.37(11) . . ?
N43 Fe2 N1 88.74(11) . . ?
N44 Fe2 N1 89.42(10) . . ?
N43 Fe2 O60 86.52(11) . . ?
N44 Fe2 O60 95.03(10) . . ?
N1 Fe2 O60 170.51(9) . . ?
N43 Fe2 N9 93.34(10) . 2_557 ?
N44 Fe2 N9 88.72(10) . 2_557 ?
N1 Fe2 N9 96.43(10) . 2_557 ?
O60 Fe2 N9 92.05(9) . 2_557 ?
N43 Fe2 N8 93.22(10) . 1_455 ?
N44 Fe2 N8 84.94(10) . 1_455 ?
N1 Fe2 N8 90.82(9) . 1_455 ?
O60 Fe2 N8 81.26(9) . 1_455 ?
N9 Fe2 N8 170.32(9) 2_557 1_455 ?
N41 C41 S41 179.5(3) . . ?
N42 C42 S42 178.7(3) . . ?
N43 C43 S43 179.6(3) . . ?
N44 C44 S44 179.5(4) . . ?
C41 N41 Fe1 159.9(3) . . ?
C42 N42 Fe1 158.1(3) . . ?
C43 N43 Fe2 172.5(3) . . ?
C44 N44 Fe2 164.4(3) . . ?
C1 N1 C5 118.1(3) . . ?
C1 N1 Fe2 118.7(2) . . ?
C5 N1 Fe2 123.1(2) . . ?
C6 N2 C10 117.6(3) . . ?
C6 N2 Fe1 121.7(2) . . ?
C10 N2 Fe1 120.6(2) . . ?
C11 N3 C15 117.1(3) . . ?
C11 N3 Fe1 120.5(2) . 2_556 ?
C15 N3 Fe1 121.6(2) . 2_556 ?
C17 N4 C16 115.0(3) . . ?
C18 N5 C16 114.7(3) . . ?
C17 N6 C18 114.6(3) . . ?
N1 C1 C2 122.7(3) . . ?
N1 C1 H1 118.6 . . ?
C2 C1 H1 118.6 . . ?
C1 C2 C3 119.3(3) . . ?
C1 C2 H2 120.3 . . ?
C3 C2 H2 120.3 . . ?
C2 C3 C4 118.1(3) . . ?
C2 C3 C16 120.5(3) . . ?
C4 C3 C16 121.4(3) . . ?
C5 C4 C3 119.2(3) . . ?
C5 C4 H4 120.4 . . ?
C3 C4 H4 120.4 . . ?
N1 C5 C4 122.5(3) . . ?
N1 C5 H5 118.7 . . ?
C4 C5 H5 118.7 . . ?
N2 C6 C7 123.6(3) . . ?
N2 C6 H6 118.2 . . ?
C7 C6 H6 118.2 . . ?
C6 C7 C8 118.4(3) . . ?
C6 C7 H7 120.8 . . ?
C8 C7 H7 120.8 . . ?
C7 C8 C9 118.8(3) . . ?
C7 C8 C17 120.0(3) . . ?
C9 C8 C17 121.1(3) . . ?
C10 C9 C8 118.9(3) . . ?
C10 C9 H9 120.6 . . ?
C8 C9 H9 120.6 . . ?
N2 C10 C9 122.8(3) . . ?
N2 C10 H10 118.6 . . ?
C9 C10 H10 118.6 . . ?
N3 C11 C12 123.6(3) . . ?
N3 C11 H11 118.2 . . ?
C12 C11 H11 118.2 . . ?
C11 C12 C13 118.5(3) . . ?
C11 C12 H12 120.8 . . ?
C13 C12 H12 120.8 . . ?
C14 C13 C12 118.6(3) . . ?
C14 C13 C18 120.5(3) . . ?
C12 C13 C18 120.9(3) . . ?
C15 C14 C13 118.8(3) . . ?
C15 C14 H14 120.6 . . ?
C13 C14 H14 120.6 . . ?
N3 C15 C14 123.4(3) . . ?
N3 C15 H15 118.3 . . ?
C14 C15 H15 118.3 . . ?
N5 C16 N4 125.1(3) . . ?
N5 C16 C3 117.7(3) . . ?
N4 C16 C3 117.2(3) . . ?
N4 C17 N6 125.3(3) . . ?
N4 C17 C8 117.0(3) . . ?
N6 C17 C8 117.7(3) . . ?
N5 C18 N6 125.3(3) . . ?
N5 C18 C13 117.2(3) . . ?
N6 C18 C13 117.5(3) . . ?
C23 N7 C19 117.8(3) . . ?
C23 N7 Fe1 123.8(2) . . ?
C19 N7 Fe1 118.3(2) . . ?
C24 N8 C28 117.6(3) . . ?
C24 N8 Fe2 122.0(2) . 1_655 ?
C28 N8 Fe2 120.0(2) . 1_655 ?
C29 N9 C33 116.9(3) . . ?
C29 N9 Fe2 121.6(2) . 2_547 ?
C33 N9 Fe2 121.6(2) . 2_547 ?
C35 N10 C34 115.2(3) . . ?
C35 N11 C36 114.7(3) . . ?
C34 N12 C36 114.9(3) . . ?
N7 C19 C20 122.6(3) . . ?
N7 C19 H19 118.7 . . ?
C20 C19 H19 118.7 . . ?
C19 C20 C21 119.3(3) . . ?
C19 C20 H20 120.4 . . ?
C21 C20 H20 120.4 . . ?
C22 C21 C20 118.3(3) . . ?
C22 C21 C34 122.2(3) . . ?
C20 C21 C34 119.5(3) . . ?
C23 C22 C21 118.6(3) . . ?
C23 C22 H22 120.7 . . ?
C21 C22 H22 120.7 . . ?
N7 C23 C22 123.5(3) . . ?
N7 C23 H23 118.2 . . ?
C22 C23 H23 118.2 . . ?
N8 C24 C25 123.0(3) . . ?
N8 C24 H24 118.5 . . ?
C25 C24 H24 118.5 . . ?
C24 C25 C26 119.2(3) . . ?
C24 C25 H25 120.4 . . ?
C26 C25 H25 120.4 . . ?
C25 C26 C27 118.3(3) . . ?
C25 C26 C35 120.6(3) . . ?
C27 C26 C35 121.1(3) . . ?
C28 C27 C26 118.6(3) . . ?
C28 C27 H27 120.7 . . ?
C26 C27 H27 120.7 . . ?
N8 C28 C27 123.4(3) . . ?
N8 C28 H28 118.3 . . ?
C27 C28 H28 118.3 . . ?
N9 C29 C30 123.5(3) . . ?
N9 C29 H29 118.3 . . ?
C30 C29 H29 118.3 . . ?
C29 C30 C31 119.1(3) . . ?
C29 C30 H30 120.5 . . ?
C31 C30 H30 120.5 . . ?
C32 C31 C30 117.8(3) . . ?
C32 C31 C36 121.0(3) . . ?
C30 C31 C36 121.2(3) . . ?
C33 C32 C31 119.5(3) . . ?
C33 C32 H32 120.3 . . ?
C31 C32 H32 120.3 . . ?
N9 C33 C32 123.3(3) . . ?
N9 C33 H33 118.4 . . ?
C32 C33 H33 118.4 . . ?
N12 C34 N10 124.8(3) . . ?
N12 C34 C21 118.6(3) . . ?
N10 C34 C21 116.5(3) . . ?
N10 C35 N11 125.2(3) . . ?
N10 C35 C26 116.2(3) . . ?
N11 C35 C26 118.6(3) . . ?
N12 C36 N11 125.0(3) . . ?
N12 C36 C31 117.3(3) . . ?
N11 C36 C31 117.7(3) . . ?
C50 O50 Fe1 128.4(2) . . ?
C50 O50 H50 109(3) . . ?
Fe1 O50 H50 122(3) . . ?
O50 C50 C51 112.6(3) . . ?
O50 C50 H50A 109.1 . . ?
C51 C50 H50A 109.1 . . ?
O50 C50 H50B 109.1 . . ?
C51 C50 H50B 109.1 . . ?
H50A C50 H50B 107.8 . . ?
C52 C51 C56 118.1(4) . . ?
C52 C51 C50 120.8(4) . . ?
C56 C51 C50 121.0(4) . . ?
C53 C52 C51 121.0(5) . . ?
C53 C52 H52 119.5 . . ?
C51 C52 H52 119.5 . . ?
C54 C53 C52 120.3(5) . . ?
C54 C53 H53 119.8 . . ?
C52 C53 H53 119.8 . . ?
C55 C54 C53 119.9(5) . . ?
C55 C54 H54 120.1 . . ?
C53 C54 H54 120.1 . . ?
C54 C55 C56 120.0(5) . . ?
C54 C55 H55 120.0 . . ?
C56 C55 H55 120.0 . . ?
C51 C56 C55 120.6(4) . . ?
C51 C56 H56 119.7 . . ?
C55 C56 H56 119.7 . . ?
C60 O60 Fe2 129.1(2) . . ?
C60 O60 H60 110(3) . . ?
Fe2 O60 H60 112(3) . . ?
O60 C60 C61 109.9(3) . . ?
O60 C60 H60A 109.7 . . ?
C61 C60 H60A 109.7 . . ?
O60 C60 H60B 109.7 . . ?
C61 C60 H60B 109.7 . . ?
H60A C60 H60B 108.2 . . ?
C62 C61 C66 120.0(5) . . ?
C62 C61 C60 121.6(4) . . ?
C66 C61 C60 118.4(5) . . ?
C63 C62 C61 121.4(6) . . ?
C63 C62 H62 119.3 . . ?
C61 C62 H62 119.3 . . ?
C62 C63 C64 119.4(7) . . ?
C62 C63 H63 120.3 . . ?
C64 C63 H63 120.3 . . ?
C65 C64 C63 121.7(6) . . ?
C65 C64 H64 119.1 . . ?
C63 C64 H64 119.1 . . ?
C64 C65 C66 119.3(6) . . ?
C64 C65 H65 120.4 . . ?
C66 C65 H65 120.4 . . ?
C65 C66 C61 118.2(6) . . ?
C65 C66 H66 120.9 . . ?
C61 C66 H66 120.9 . . ?
C70 O70 H70 109.5 . . ?
O70 C70 C71 113.1(4) . . ?
O70 C70 H70A 108.9 . . ?
C71 C70 H70A 108.9 . . ?
O70 C70 H70B 108.9 . . ?
C71 C70 H70B 108.9 . . ?
H70A C70 H70B 107.8 . . ?
C76 C71 C72 118.3(5) . . ?
C76 C71 C70 121.2(5) . . ?
C72 C71 C70 120.5(5) . . ?
C73A C72 C71 133.6(8) . . ?
C71 C72 C73B 108.7(6) . . ?
C73A C72 H72 113.2 . . ?
C71 C72 H72 113.2 . . ?
C73B C72 H72 137.4 . . ?
C75B C76 C71 136.5(7) . . ?
C71 C76 C75A 110.9(6) . . ?
C75B C76 H76 97.8 . . ?
C71 C76 H76 124.6 . . ?
C75A C76 H76 124.6 . . ?
C72 C73A C74A 112.9(10) . . ?
C72 C73A H73A 123.6 . . ?
C74A C73A H73A 123.6 . . ?
C75A C74A C73A 121.8(10) . . ?
C75A C74A H74A 119.1 . . ?
C73A C74A H74A 119.1 . . ?
C74A C75A C76 121.8(9) . . ?
C74A C75A H75A 119.1 . . ?
C76 C75A H75A 119.1 . . ?
C74B C73B C72 120.8(10) . . ?
C74B C73B H73B 119.6 . . ?
C72 C73B H73B 119.6 . . ?
C73B C74B C75B 123.6(11) . . ?
C73B C74B H74B 118.2 . . ?
C75B C74B H74B 118.2 . . ?
C76 C75B C74B 110.3(9) . . ?
C76 C75B H75B 124.8 . . ?
C74B C75B H75B 124.8 . . ?
C80 O80 H80 109.5 . . ?
O80 C80 C81 114.1(4) . . ?
O80 C80 H80A 108.7 . . ?
C81 C80 H80A 108.7 . . ?
O80 C80 H80B 108.7 . . ?
C81 C80 H80B 108.7 . . ?
H80A C80 H80B 107.6 . . ?
C86 C81 C82 117.2(4) . . ?
C86 C81 C80 121.5(4) . . ?
C82 C81 C80 121.2(4) . . ?
C81 C82 C83 121.5(5) . . ?
C81 C82 H82 119.3 . . ?
C83 C82 H82 119.3 . . ?
C84 C83 C82 120.3(5) . . ?
C84 C83 H83 119.9 . . ?
C82 C83 H83 119.9 . . ?
C83 C84 C85 119.2(5) . . ?
C83 C84 H84 120.4 . . ?
C85 C84 H84 120.4 . . ?
C84 C85 C86 119.9(5) . . ?
C84 C85 H85 120.0 . . ?
C86 C85 H85 120.0 . . ?
C81 C86 C85 121.8(5) . . ?
C81 C86 H86 119.1 . . ?
C85 C86 H86 119.1 . . ?
C90 O90 H90 109.5 . . ?
O90 C90 C91 112.8(4) . . ?
O90 C90 H90A 109.0 . . ?
C91 C90 H90A 109.0 . . ?
O90 C90 H90B 109.0 . . ?
C91 C90 H90B 109.0 . . ?
H90A C90 H90B 107.8 . . ?
C92 C91 C96 117.6(4) . . ?
C92 C91 C90 118.9(5) . . ?
C96 C91 C90 123.3(5) . . ?
C93 C92 C91 121.0(5) . . ?
C93 C92 H92 119.5 . . ?
C91 C92 H92 119.5 . . ?
C94 C93 C92 120.3(5) . . ?
C94 C93 H93 119.8 . . ?
C92 C93 H93 119.8 . . ?
C95 C94 C93 120.5(5) . . ?
C95 C94 H94 119.8 . . ?
C93 C94 H94 119.8 . . ?
C94 C95 C96 119.5(5) . . ?
C94 C95 H95 120.2 . . ?
C96 C95 H95 120.2 . . ?
C91 C96 C95 121.0(5) . . ?
C91 C96 H96 119.5 . . ?
C95 C96 H96 119.5 . . ?
C100 O100 H100 109.5 . . ?
O100 C100 C101 113.6(5) . . ?
O100 C100 H10A 108.8 . . ?
C101 C100 H10A 108.8 . . ?
O100 C100 H10B 108.8 . . ?
C101 C100 H10B 108.8 . . ?
H10A C100 H10B 107.7 . . ?
C106 C101 C102 115.8(7) . . ?
C106 C101 C100 120.3(7) . . ?
C102 C101 C100 123.7(6) . . ?
C101 C102 C103 128.6(7) . . ?
C101 C102 H102 115.7 . . ?
C103 C102 H102 115.7 . . ?
C102 C103 C104 116.2(7) . . ?
C102 C103 H103 121.9 . . ?
C104 C103 H103 121.9 . . ?
C105 C104 C103 114.5(7) . . ?
C105 C104 H104 122.8 . . ?
C103 C104 H104 122.8 . . ?
C106 C105 C104 120.4(7) . . ?
C106 C105 H105 119.8 . . ?
C104 C105 H105 119.8 . . ?
C101 C106 C105 124.2(8) . . ?
C101 C106 H106 117.9 . . ?
C105 C106 H106 117.9 . . ?
H1A O1 H1B 110(6) . . ?

loop_
_geom_bond_atom_site_label_1
_geom_bond_atom_site_label_2
_geom_bond_distance
_geom_bond_site_symmetry_2
_geom_bond_publ_flag
Fe1 N42 2.105(3) . ?
Fe1 O50 2.116(2) . ?
Fe1 N41 2.118(3) . ?
Fe1 N7 2.203(3) . ?
Fe1 N2 2.211(3) . ?
Fe1 N3 2.213(3) 2_546 ?
Fe2 N43 2.091(3) . ?
Fe2 N44 2.095(3) . ?
Fe2 N1 2.199(3) . ?
Fe2 O60 2.212(2) . ?
Fe2 N9 2.217(3) 2_557 ?
Fe2 N8 2.225(3) 1_455 ?
S43 C43 1.626(4) . ?
S44 C44 1.622(3) . ?
S41 C41 1.633(3) . ?
S42 C42 1.634(4) . ?
C41 N41 1.155(4) . ?
C42 N42 1.158(4) . ?
C43 N43 1.165(4) . ?
C44 N44 1.153(4) . ?
N1 C1 1.340(4) . ?
N1 C5 1.342(4) . ?
N2 C6 1.338(4) . ?
N2 C10 1.345(4) . ?
N3 C11 1.337(4) . ?
N3 C15 1.342(4) . ?
N3 Fe1 2.213(3) 2_556 ?
N4 C17 1.330(4) . ?
N4 C16 1.336(4) . ?
N5 C18 1.334(4) . ?
N5 C16 1.335(4) . ?
N6 C17 1.336(4) . ?
N6 C18 1.338(4) . ?
C1 C2 1.378(4) . ?
C1 H1 0.9500 . ?
C2 C3 1.384(4) . ?
C2 H2 0.9500 . ?
C3 C4 1.393(4) . ?
C3 C16 1.484(4) . ?
C4 C5 1.379(4) . ?
C4 H4 0.9500 . ?
C5 H5 0.9500 . ?
C6 C7 1.384(4) . ?
C6 H6 0.9500 . ?
C7 C8 1.385(4) . ?
C7 H7 0.9500 . ?
C8 C9 1.393(4) . ?
C8 C17 1.482(4) . ?
C9 C10 1.381(4) . ?
C9 H9 0.9500 . ?
C10 H10 0.9500 . ?
C11 C12 1.383(4) . ?
C11 H11 0.9500 . ?
C12 C13 1.387(4) . ?
C12 H12 0.9500 . ?
C13 C14 1.384(4) . ?
C13 C18 1.482(4) . ?
C14 C15 1.379(5) . ?
C14 H14 0.9500 . ?
C15 H15 0.9500 . ?
N7 C23 1.335(4) . ?
N7 C19 1.339(4) . ?
N8 C24 1.333(4) . ?
N8 C28 1.342(4) . ?
N8 Fe2 2.225(3) 1_655 ?
N9 C29 1.336(4) . ?
N9 C33 1.346(4) . ?
N9 Fe2 2.217(3) 2_547 ?
N10 C35 1.330(4) . ?
N10 C34 1.334(4) . ?
N11 C35 1.332(4) . ?
N11 C36 1.340(4) . ?
N12 C34 1.334(4) . ?
N12 C36 1.338(4) . ?
C19 C20 1.376(4) . ?
C19 H19 0.9500 . ?
C20 C21 1.391(4) . ?
C20 H20 0.9500 . ?
C21 C22 1.387(4) . ?
C21 C34 1.476(4) . ?
C22 C23 1.377(5) . ?
C22 H22 0.9500 . ?
C23 H23 0.9500 . ?
C24 C25 1.381(4) . ?
C24 H24 0.9500 . ?
C25 C26 1.383(4) . ?
C25 H25 0.9500 . ?
C26 C27 1.392(4) . ?
C26 C35 1.476(4) . ?
C27 C28 1.377(4) . ?
C27 H27 0.9500 . ?
C28 H28 0.9500 . ?
C29 C30 1.382(5) . ?
C29 H29 0.9500 . ?
C30 C31 1.389(5) . ?
C30 H30 0.9500 . ?
C31 C32 1.383(4) . ?
C31 C36 1.477(4) . ?
C32 C33 1.375(4) . ?
C32 H32 0.9500 . ?
C33 H33 0.9500 . ?
O50 C50 1.428(4) . ?
O50 H50 0.84(3) . ?
C50 C51 1.502(6) . ?
C50 H50A 0.9900 . ?
C50 H50B 0.9900 . ?
C51 C52 1.382(6) . ?
C51 C56 1.382(5) . ?
C52 C53 1.374(7) . ?
C52 H52 0.9500 . ?
C53 C54 1.368(8) . ?
C53 H53 0.9500 . ?
C54 C55 1.364(8) . ?
C54 H54 0.9500 . ?
C55 C56 1.388(6) . ?
C55 H55 0.9500 . ?
C56 H56 0.9500 . ?
O60 C60 1.422(4) . ?
O60 H60 0.84(3) . ?
C60 C61 1.505(6) . ?
C60 H60A 0.9900 . ?
C60 H60B 0.9900 . ?
C61 C62 1.363(7) . ?
C61 C66 1.410(7) . ?
C62 C63 1.359(7) . ?
C62 H62 0.9500 . ?
C63 C64 1.371(10) . ?
C63 H63 0.9500 . ?
C64 C65 1.366(10) . ?
C64 H64 0.9500 . ?
C65 C66 1.408(8) . ?
C65 H65 0.9500 . ?
C66 H66 0.9500 . ?
O70 C70 1.447(6) . ?
O70 H70 0.8400 . ?
C70 C71 1.488(6) . ?
C70 H70A 0.9900 . ?
C70 H70B 0.9900 . ?
C71 C76 1.344(6) . ?
C71 C72 1.395(7) . ?
C72 C73A 1.265(11) . ?
C72 C73B 1.588(14) . ?
C72 H72 0.9500 . ?
C76 C75B 1.246(10) . ?
C76 C75A 1.577(12) . ?
C76 H76 0.9500 . ?
C73A C74A 1.366(15) . ?
C73A H73A 0.9500 . ?
C74A C75A 1.363(14) . ?
C74A H74A 0.9500 . ?
C75A H75A 0.9500 . ?
C73B C74B 1.355(16) . ?
C73B H73B 0.9500 . ?
C74B C75B 1.376(15) . ?
C74B H74B 0.9500 . ?
C75B H75B 0.9500 . ?
O80 C80 1.414(5) . ?
O80 H80 0.8400 . ?
C80 C81 1.498(6) . ?
C80 H80A 0.9900 . ?
C80 H80B 0.9900 . ?
C81 C86 1.372(6) . ?
C81 C82 1.377(6) . ?
C82 C83 1.389(7) . ?
C82 H82 0.9500 . ?
C83 C84 1.361(8) . ?
C83 H83 0.9500 . ?
C84 C85 1.374(7) . ?
C84 H84 0.9500 . ?
C85 C86 1.385(7) . ?
C85 H85 0.9500 . ?
C86 H86 0.9500 . ?
O90 C90 1.435(6) . ?
O90 H90 0.8400 . ?
C90 C91 1.497(6) . ?
C90 H90A 0.9900 . ?
C90 H90B 0.9900 . ?
C91 C92 1.379(7) . ?
C91 C96 1.386(7) . ?
C92 C93 1.371(7) . ?
C92 H92 0.9500 . ?
C93 C94 1.364(7) . ?
C93 H93 0.9500 . ?
C94 C95 1.350(7) . ?
C94 H94 0.9500 . ?
C95 C96 1.391(7) . ?
C95 H95 0.9500 . ?
C96 H96 0.9500 . ?
O100 C100 1.400(7) . ?
O100 H100 0.8400 . ?
C100 C101 1.559(8) . ?
C100 H10A 0.9900 . ?
C100 H10B 0.9900 . ?
C101 C106 1.322(8) . ?
C101 C102 1.335(7) . ?
C102 C103 1.349(8) . ?
C102 H102 0.9500 . ?
C103 C104 1.498(12) . ?
C103 H103 0.9500 . ?
C104 C105 1.426(12) . ?
C104 H104 0.9500 . ?
C105 C106 1.391(11) . ?
C105 H105 0.9500 . ?
C106 H106 0.9500 . ?
O1 H1A 0.89(4) . ?
O1 H1B 0.89(4) . ?

loop_
_geom_hbond_atom_site_label_D
_geom_hbond_atom_site_label_H
_geom_hbond_atom_site_label_A
_geom_hbond_distance_DH
_geom_hbond_distance_HA
_geom_hbond_distance_DA
_geom_hbond_angle_DHA
_geom_hbond_site_symmetry_A
O50 H50 O70 0.84(3) 1.84(3) 2.673(4) 172(4) .
O60 H60 S41 0.84(3) 2.38(4) 3.208(3) 172(4) 4_476
O70 H70 O90 0.84 1.89 2.727(4) 172.4 .
O80 H80 S43 0.84 2.51 3.335(3) 166.8 4_675
O90 H90 O100 0.84 1.89 2.725(5) 179.1 4_575
O100 H100 O1 0.84 1.87 2.704(6) 172.1 .
O1 H1A S44 0.89(4) 2.47(4) 3.357(4) 174(6) 4_575
O1 H1B S42 0.89(4) 2.45(4) 3.322(4) 167(5) .

loop_
_geom_torsion_atom_site_label_1
_geom_torsion_atom_site_label_2
_geom_torsion_atom_site_label_3
_geom_torsion_atom_site_label_4
_geom_torsion
_geom_torsion_site_symmetry_1
_geom_torsion_site_symmetry_2
_geom_torsion_site_symmetry_3
_geom_torsion_site_symmetry_4
_geom_torsion_publ_flag
C6 N2 N3 C11 50.8(3) . . 2_546 2_546 ?
C29 N9 N8 C24 23.3(4) 2_557 2_557 1_455 1_455 ?
